data_2238334
loop_
_publ_author_name
'Zhong, Yun'
'Yang, Jinbing'
'Hu, Ling'

_publ_section_title
;
 Tris(2-formylphenolato-\k^2^<i>O</i>,<i>O</i>')(1,10-phenanthroline-\k^2^<i>N</i>,<i>N</i>')samarium(III)
;
_journal_coeditor_code FF2109
_journal_issue 8
_journal_name_full 'Acta Crystallographica Section E'
_journal_page_first m430
_journal_paper_doi 10.1107/S1600536813016139
_journal_volume 69
_journal_year 2013
_chemical_formula_iupac '[Sm (C7 H5 O2)3 (C12 H8 N2)]'
_chemical_formula_moiety 'C33 H23 N2 O6 Sm'
_chemical_formula_sum 'C33 H23 N2 O6 Sm'
_chemical_formula_weight 693.88
_chemical_name_systematic
Tris(2-formylphenolato-\k^2^<i>O</i>,<i>O</i>')(1,10-phenanthroline-\k^2^<i>N</i>,<i>N</i>')samarium(III)
_space_group_IT_number 15
_symmetry_cell_setting monoclinic
_symmetry_space_group_name_Hall '-C 2yc'
_symmetry_space_group_name_H-M 'C 1 2/c 1'
_atom_sites_solution_hydrogens geom
_atom_sites_solution_primary direct
_atom_sites_solution_secondary difmap
_audit_creation_method SHELXL-97
_cell_angle_alpha 90.00
_cell_angle_beta 115.28
_cell_angle_gamma 90.00
_cell_formula_units_Z 8
_cell_length_a 24.1921(9)
_cell_length_b 14.6474(6)
_cell_length_c 17.4681(7)
_cell_measurement_reflns_used 9986
_cell_measurement_temperature 298(2)
_cell_measurement_theta_max 28.36
_cell_measurement_theta_min 2.34
_cell_volume 5597.1(4)
_computing_cell_refinement 'SAINT (Bruker, 1999)'
_computing_data_collection 'SMART (Bruker, 1998)'
_computing_data_reduction 'SAINT (Bruker, 1999)'
_computing_molecular_graphics 'SHELXTL (Sheldrick, 2008)'
_computing_publication_material 'SHELXL97 (Sheldrick, 2008)'
_computing_structure_refinement 'SHELXL97 (Sheldrick, 2008)'
_computing_structure_solution 'SHELXS97 (Sheldrick, 2008)'
_diffrn_ambient_temperature 298(2)
_diffrn_measured_fraction_theta_full 0.999
_diffrn_measured_fraction_theta_max 0.999
_diffrn_measurement_device_type 'Bruker SMART CCD area-detector'
_diffrn_measurement_method 'phi and omega scans'
_diffrn_radiation_monochromator graphite
_diffrn_radiation_source 'fine-focus sealed tube'
_diffrn_radiation_type MoK\a
_diffrn_radiation_wavelength 0.71073
_diffrn_reflns_av_R_equivalents 0.0171
_diffrn_reflns_av_sigmaI/netI 0.0139
_diffrn_reflns_limit_h_max 28
_diffrn_reflns_limit_h_min -28
_diffrn_reflns_limit_k_max 17
_diffrn_reflns_limit_k_min -17
_diffrn_reflns_limit_l_max 20
_diffrn_reflns_limit_l_min -20
_diffrn_reflns_number 20817
_diffrn_reflns_theta_full 25.25
_diffrn_reflns_theta_max 25.25
_diffrn_reflns_theta_min 2.34
_exptl_absorpt_coefficient_mu 2.148
_exptl_absorpt_correction_T_max 0.6733
_exptl_absorpt_correction_T_min 0.5202
_exptl_absorpt_correction_type multi-scan
_exptl_absorpt_process_details '(SADABS; Sheldrick, 1996)'
_exptl_crystal_colour brown
_exptl_crystal_density_diffrn 1.647
_exptl_crystal_density_method 'not measured'
_exptl_crystal_description prism
_exptl_crystal_F_000 2760
_exptl_crystal_size_max 0.35
_exptl_crystal_size_mid 0.30
_exptl_crystal_size_min 0.20
_refine_diff_density_max 0.444
_refine_diff_density_min -0.315
_refine_ls_extinction_method none
_refine_ls_goodness_of_fit_ref 1.090
_refine_ls_hydrogen_treatment constr
_refine_ls_matrix_type full
_refine_ls_number_parameters 379
_refine_ls_number_reflns 5066
_refine_ls_number_restraints 0
_refine_ls_restrained_S_all 1.090
_refine_ls_R_factor_all 0.0207
_refine_ls_R_factor_gt 0.0174
_refine_ls_shift/su_max 0.001
_refine_ls_shift/su_mean 0.000
_refine_ls_structure_factor_coef Fsqd
_refine_ls_weighting_details 'calc w=1/[\s^2^(Fo^2^)+(0.0247P)^2^+4.8252P] where P=(Fo^2^+2Fc^2^)/3'
_refine_ls_weighting_scheme calc
_refine_ls_wR_factor_gt 0.0459
_refine_ls_wR_factor_ref 0.0487
_reflns_number_gt 4612
_reflns_number_total 5066
_reflns_threshold_expression I>2sigma(I)
_cod_data_source_file ff2109.cif
_cod_data_source_block I
_cod_original_cell_volume 5596.8(4)
_cod_original_sg_symbol_H-M 'C 2/c'
_cod_database_code 2238334
_cod_database_fobs_code 2238334

loop_
_symmetry_equiv_pos_as_xyz
'x, y, z'
'-x, y, -z+1/2'
'x+1/2, y+1/2, z'
'-x+1/2, y+1/2, -z+1/2'
'-x, -y, -z'
'x, -y, z-1/2'
'-x+1/2, -y+1/2, -z'
'x+1/2, -y+1/2, z-1/2'

loop_
_atom_site_type_symbol
_atom_site_label
_atom_site_fract_x
_atom_site_fract_y
_atom_site_fract_z
_atom_site_U_iso_or_equiv
_atom_site_adp_type
_atom_site_calc_flag
_atom_site_refinement_flags
_atom_site_occupancy
_atom_site_symmetry_multiplicity
C C1 0.31169(10) 0.86165(16) 0.37537(16) 0.0465(5) Uani d . 1 1
H H1 0.3199 0.8625 0.3280 0.056 Uiso calc R 1 1
C C2 0.35943(11) 0.84125(17) 0.45406(17) 0.0528(6) Uani d . 1 1
H H2 0.3985 0.8294 0.4585 0.063 Uiso calc R 1 1
C C3 0.34823(11) 0.83896(16) 0.52364(16) 0.0518(6) Uani d . 1 1
H H3 0.3796 0.8258 0.5764 0.062 Uiso calc R 1 1
C C4 0.28917(11) 0.85648(14) 0.51595(14) 0.0433(5) Uani d . 1 1
C C5 0.27276(13) 0.85179(16) 0.58590(15) 0.0536(6) Uani d . 1 1
H H5 0.3027 0.8387 0.6398 0.064 Uiso calc R 1 1
C C6 0.21547(13) 0.86576(17) 0.57504(16) 0.0560(6) Uani d . 1 1
H H6 0.2062 0.8621 0.6214 0.067 Uiso calc R 1 1
C C7 0.16799(12) 0.88631(16) 0.49350(16) 0.0485(6) Uani d . 1 1
C C8 0.10657(14) 0.89827(19) 0.4777(2) 0.0629(7) Uani d . 1 1
H H8 0.0953 0.8947 0.5222 0.075 Uiso calc R 1 1
C C9 0.06353(14) 0.9149(2) 0.3984(2) 0.0679(8) Uani d . 1 1
H H9 0.0227 0.9222 0.3878 0.081 Uiso calc R 1 1
C C10 0.08197(13) 0.9208(2) 0.3334(2) 0.0635(8) Uani d . 1 1
H H10 0.0524 0.9330 0.2790 0.076 Uiso calc R 1 1
C C11 0.18228(10) 0.89213(14) 0.42354(15) 0.0395(5) Uani d . 1 1
C C12 0.24393(10) 0.87700(13) 0.43492(13) 0.0365(5) Uani d . 1 1
C C13 0.08129(10) 0.71970(16) 0.16434(16) 0.0470(5) Uani d . 1 1
C C14 0.02349(12) 0.68030(19) 0.1451(2) 0.0747(9) Uani d . 1 1
H H14 -0.0062 0.7149 0.1522 0.090 Uiso calc R 1 1
C C15 0.01027(15) 0.59231(19) 0.1162(3) 0.0831(11) Uani d . 1 1
H H15 -0.0285 0.5691 0.1032 0.100 Uiso calc R 1 1
C C16 0.05290(14) 0.53738(19) 0.1060(2) 0.0723(9) Uani d . 1 1
H H16 0.0429 0.4782 0.0853 0.087 Uiso calc R 1 1
C C17 0.10973(14) 0.57144(17) 0.12672(18) 0.0596(7) Uani d . 1 1
H H17 0.1390 0.5344 0.1210 0.071 Uiso calc R 1 1
C C18 0.12548(10) 0.66124(15) 0.15659(14) 0.0424(5) Uani d . 1 1
C C19 0.18756(11) 0.68770(16) 0.18207(16) 0.0486(6) Uani d . 1 1
H H19 0.2133 0.6433 0.1770 0.058 Uiso calc R 1 1
C C20 0.27639(11) 0.93203(15) 0.14703(15) 0.0424(5) Uani d . 1 1
C C21 0.33951(11) 0.94760(18) 0.17270(17) 0.0511(6) Uani d . 1 1
H H21 0.3624 0.9743 0.2251 0.061 Uiso calc R 1 1
C C22 0.36752(14) 0.92430(19) 0.1224(2) 0.0651(8) Uani d . 1 1
H H22 0.4093 0.9343 0.1419 0.078 Uiso calc R 1 1
C C23 0.33551(17) 0.8860(3) 0.0428(2) 0.0798(10) Uani d . 1 1
H H23 0.3554 0.8703 0.0094 0.096 Uiso calc R 1 1
C C24 0.27492(16) 0.8721(3) 0.0150(2) 0.0764(9) Uani d . 1 1
H H24 0.2530 0.8480 -0.0388 0.092 Uiso calc R 1 1
C C25 0.24352(13) 0.89319(18) 0.06522(16) 0.0534(6) Uani d . 1 1
C C26 0.17925(14) 0.8767(2) 0.03053(17) 0.0634(7) Uani d . 1 1
H H26 0.1611 0.8570 -0.0254 0.076 Uiso calc R 1 1
C C27 0.06299(10) 1.08986(14) 0.14602(15) 0.0391(5) Uani d . 1 1
C C28 0.00641(11) 1.11852(17) 0.08153(17) 0.0509(6) Uani d . 1 1
H H28 -0.0168 1.0774 0.0395 0.061 Uiso calc R 1 1
C C29 -0.01491(13) 1.20557(19) 0.0797(2) 0.0681(8) Uani d . 1 1
H H29 -0.0522 1.2224 0.0363 0.082 Uiso calc R 1 1
C C30 0.01791(14) 1.2692(2) 0.1412(3) 0.0832(10) Uani d . 1 1
H H30 0.0025 1.3276 0.1400 0.100 Uiso calc R 1 1
C C31 0.07337(14) 1.24430(19) 0.2038(2) 0.0715(8) Uani d . 1 1
H H31 0.0958 1.2868 0.2449 0.086 Uiso calc R 1 1
C C32 0.09729(10) 1.15610(16) 0.20742(15) 0.0457(5) Uani d . 1 1
C C33 0.15714(11) 1.13771(18) 0.27111(16) 0.0525(6) Uani d . 1 1
H H33 0.1758 1.1851 0.3088 0.063 Uiso calc R 1 1
N N1 0.25528(8) 0.87989(12) 0.36524(11) 0.0394(4) Uani d . 1 1
N N2 0.13901(9) 0.91009(13) 0.34420(13) 0.0469(5) Uani d . 1 1
O O1 0.09273(7) 0.80347(11) 0.18874(13) 0.0598(5) Uani d . 1 1
O O2 0.21128(7) 0.76192(11) 0.20986(11) 0.0520(4) Uani d . 1 1
O O3 0.25049(7) 0.95453(11) 0.19573(9) 0.0441(4) Uani d . 1 1
O O4 0.14503(8) 0.88545(14) 0.06560(11) 0.0590(4) Uani d . 1 1
O O5 0.08275(7) 1.00738(10) 0.14640(10) 0.0466(4) Uani d . 1 1
O O6 0.18739(8) 1.06706(11) 0.28260(11) 0.0519(4) Uani d . 1 1
Sm Sm1 0.165805(5) 0.913618(7) 0.214933(7) 0.03584(5) Uani d . 1 1

loop_
_atom_site_aniso_label
_atom_site_aniso_U_11
_atom_site_aniso_U_22
_atom_site_aniso_U_33
_atom_site_aniso_U_12
_atom_site_aniso_U_13
_atom_site_aniso_U_23
C1 0.0328(12) 0.0541(14) 0.0520(14) 0.0006(10) 0.0175(10) 0.0100(11)
C2 0.0300(12) 0.0578(14) 0.0624(16) -0.0004(10) 0.0120(11) 0.0116(12)
C3 0.0409(13) 0.0494(13) 0.0483(14) -0.0062(10) 0.0030(11) 0.0079(11)
C4 0.0469(13) 0.0336(11) 0.0414(12) -0.0087(9) 0.0112(10) -0.0009(9)
C5 0.0689(18) 0.0470(13) 0.0371(13) -0.0123(12) 0.0152(12) -0.0046(10)
C6 0.0786(19) 0.0516(14) 0.0466(14) -0.0115(13) 0.0353(14) -0.0101(11)
C7 0.0618(16) 0.0388(11) 0.0531(14) -0.0061(11) 0.0322(13) -0.0078(10)
C8 0.0698(19) 0.0687(17) 0.0714(19) -0.0014(14) 0.0505(17) -0.0100(14)
C9 0.0515(17) 0.081(2) 0.087(2) 0.0063(14) 0.0441(17) -0.0033(16)
C10 0.0419(15) 0.088(2) 0.0653(18) 0.0100(13) 0.0270(14) 0.0082(14)
C11 0.0443(13) 0.0318(10) 0.0471(13) -0.0019(9) 0.0239(11) -0.0010(9)
C12 0.0380(11) 0.0287(10) 0.0408(12) -0.0051(8) 0.0151(9) 0.0001(8)
C13 0.0374(12) 0.0413(12) 0.0581(14) -0.0017(10) 0.0164(11) 0.0016(10)
C14 0.0397(14) 0.0526(15) 0.126(3) -0.0060(12) 0.0298(16) -0.0042(17)
C15 0.0470(17) 0.0553(18) 0.121(3) -0.0153(13) 0.0111(18) 0.0009(17)
C16 0.0662(19) 0.0404(14) 0.084(2) -0.0048(13) 0.0068(16) -0.0043(13)
C17 0.0625(17) 0.0431(13) 0.0621(17) 0.0061(12) 0.0162(14) -0.0036(11)
C18 0.0422(12) 0.0395(11) 0.0407(12) 0.0028(9) 0.0131(10) 0.0030(9)
C19 0.0441(13) 0.0457(13) 0.0558(14) 0.0096(11) 0.0212(11) 0.0013(11)
C20 0.0467(13) 0.0407(11) 0.0424(12) 0.0048(10) 0.0214(11) 0.0114(9)
C21 0.0454(14) 0.0561(14) 0.0552(15) 0.0038(11) 0.0246(12) 0.0108(12)
C22 0.0542(17) 0.0742(19) 0.079(2) 0.0143(13) 0.0403(16) 0.0225(15)
C23 0.083(2) 0.103(2) 0.077(2) 0.024(2) 0.056(2) 0.0081(19)
C24 0.081(2) 0.102(2) 0.0538(17) 0.0125(19) 0.0354(16) -0.0070(16)
C25 0.0563(16) 0.0635(15) 0.0414(13) 0.0075(12) 0.0220(12) 0.0021(11)
C26 0.0644(18) 0.0795(19) 0.0384(14) 0.0023(15) 0.0143(13) -0.0093(13)
C27 0.0354(11) 0.0417(12) 0.0431(12) 0.0006(9) 0.0195(10) 0.0004(9)
C28 0.0374(12) 0.0518(13) 0.0578(15) 0.0042(11) 0.0149(11) 0.0007(11)
C29 0.0426(15) 0.0593(17) 0.091(2) 0.0128(12) 0.0182(15) 0.0096(15)
C30 0.0615(19) 0.0500(16) 0.130(3) 0.0175(14) 0.034(2) -0.0042(18)
C31 0.0613(18) 0.0531(16) 0.097(2) -0.0012(13) 0.0307(17) -0.0223(15)
C32 0.0397(12) 0.0462(12) 0.0526(14) -0.0019(10) 0.0211(11) -0.0069(10)
C33 0.0495(14) 0.0513(14) 0.0524(14) -0.0113(12) 0.0179(12) -0.0159(11)
N1 0.0321(9) 0.0423(9) 0.0424(10) -0.0011(8) 0.0145(8) 0.0068(8)
N2 0.0340(10) 0.0582(12) 0.0500(12) 0.0033(8) 0.0193(9) 0.0071(9)
O1 0.0401(9) 0.0434(9) 0.1014(15) -0.0057(7) 0.0356(10) -0.0149(9)
O2 0.0372(9) 0.0495(10) 0.0678(11) 0.0019(7) 0.0211(8) -0.0022(8)
O3 0.0427(9) 0.0518(9) 0.0408(8) -0.0062(7) 0.0207(7) -0.0004(7)
O4 0.0445(10) 0.0777(12) 0.0443(10) -0.0014(9) 0.0089(8) -0.0070(9)
O5 0.0371(8) 0.0414(8) 0.0482(9) 0.0040(7) 0.0056(7) -0.0046(7)
O6 0.0391(9) 0.0502(9) 0.0532(10) -0.0047(7) 0.0071(8) -0.0056(8)
Sm1 0.02721(7) 0.03827(7) 0.03935(8) -0.00068(4) 0.01164(5) 0.00116(4)

loop_
_atom_type_symbol
_atom_type_description
_atom_type_scat_dispersion_real
_atom_type_scat_dispersion_imag
_atom_type_scat_source
C C 0.0033 0.0016 'International Tables Vol C Tables 4.2.6.8 and 6.1.1.4'
H H 0.0000 0.0000 'International Tables Vol C Tables 4.2.6.8 and 6.1.1.4'
N N 0.0061 0.0033 'International Tables Vol C Tables 4.2.6.8 and 6.1.1.4'
O O 0.0106 0.0060 'International Tables Vol C Tables 4.2.6.8 and 6.1.1.4'
Sm Sm -0.1638 3.4418 'International Tables Vol C Tables 4.2.6.8 and 6.1.1.4'

loop_
_geom_angle_atom_site_label_1
_geom_angle_atom_site_label_2
_geom_angle_atom_site_label_3
_geom_angle
N1 C1 C2 123.0(2)
N1 C1 H1 118.5
C2 C1 H1 118.5
C3 C2 C1 119.3(2)
C3 C2 H2 120.3
C1 C2 H2 120.3
C2 C3 C4 119.8(2)
C2 C3 H3 120.1
C4 C3 H3 120.1
C3 C4 C12 117.4(2)
C3 C4 C5 123.4(2)
C12 C4 C5 119.2(2)
C6 C5 C4 121.3(2)
C6 C5 H5 119.3
C4 C5 H5 119.3
C5 C6 C7 121.3(2)
C5 C6 H6 119.4
C7 C6 H6 119.4
C8 C7 C11 117.0(2)
C8 C7 C6 123.8(2)
C11 C7 C6 119.2(2)
C9 C8 C7 120.8(3)
C9 C8 H8 119.6
C7 C8 H8 119.6
C8 C9 C10 118.2(3)
C8 C9 H9 120.9
C10 C9 H9 120.9
N2 C10 C9 123.8(3)
N2 C10 H10 118.1
C9 C10 H10 118.1
N2 C11 C7 122.0(2)
N2 C11 C12 118.3(2)
C7 C11 C12 119.8(2)
N1 C12 C4 122.8(2)
N1 C12 C11 117.84(19)
C4 C12 C11 119.3(2)
O1 C13 C14 121.2(2)
O1 C13 C18 122.7(2)
C14 C13 C18 116.1(2)
C15 C14 C13 121.5(3)
C15 C14 H14 119.2
C13 C14 H14 119.2
C14 C15 C16 121.8(3)
C14 C15 H15 119.1
C16 C15 H15 119.1
C17 C16 C15 118.6(3)
C17 C16 H16 120.7
C15 C16 H16 120.7
C16 C17 C18 121.7(3)
C16 C17 H17 119.1
C18 C17 H17 119.1
C17 C18 C13 120.2(2)
C17 C18 C19 116.9(2)
C13 C18 C19 122.8(2)
O2 C19 C18 128.0(2)
O2 C19 H19 116.0
C18 C19 H19 116.0
O3 C20 C21 120.7(2)
O3 C20 C25 122.8(2)
C21 C20 C25 116.6(2)
C22 C21 C20 121.5(3)
C22 C21 H21 119.3
C20 C21 H21 119.3
C21 C22 C23 121.9(3)
C21 C22 H22 119.1
C23 C22 H22 119.1
C24 C23 C22 118.5(3)
C24 C23 H23 120.7
C22 C23 H23 120.7
C23 C24 C25 122.1(3)
C23 C24 H24 118.9
C25 C24 H24 118.9
C24 C25 C20 119.4(3)
C24 C25 C26 118.4(3)
C20 C25 C26 122.2(2)
O4 C26 C25 127.9(2)
O4 C26 H26 116.0
C25 C26 H26 116.0
O5 C27 C28 120.6(2)
O5 C27 C32 122.4(2)
C28 C27 C32 116.9(2)
C29 C28 C27 121.4(2)
C29 C28 H28 119.3
C27 C28 H28 119.3
C28 C29 C30 121.4(3)
C28 C29 H29 119.3
C30 C29 H29 119.3
C31 C30 C29 118.8(3)
C31 C30 H30 120.6
C29 C30 H30 120.6
C30 C31 C32 121.6(3)
C30 C31 H31 119.2
C32 C31 H31 119.2
C31 C32 C27 119.8(2)
C31 C32 C33 118.0(2)
C27 C32 C33 122.1(2)
O6 C33 C32 128.3(2)
O6 C33 H33 115.8
C32 C33 H33 115.8
C1 N1 C12 117.69(19)
C1 N1 Sm1 122.02(15)
C12 N1 Sm1 120.23(13)
C10 N2 C11 118.2(2)
C10 N2 Sm1 120.39(18)
C11 N2 Sm1 121.33(15)
C13 O1 Sm1 140.77(15)
C19 O2 Sm1 131.52(15)
C20 O3 Sm1 137.92(15)
C26 O4 Sm1 131.83(17)
C27 O5 Sm1 142.69(14)
C33 O6 Sm1 133.70(15)
O1 Sm1 O3 144.74(6)
O1 Sm1 O5 83.60(6)
O3 Sm1 O5 113.82(6)
O1 Sm1 O4 83.10(7)
O3 Sm1 O4 71.39(6)
O5 Sm1 O4 79.16(6)
O1 Sm1 O6 135.93(6)
O3 Sm1 O6 79.29(6)
O5 Sm1 O6 70.59(5)
O4 Sm1 O6 123.98(6)
O1 Sm1 O2 71.36(5)
O3 Sm1 O2 78.04(6)
O5 Sm1 O2 144.28(5)
O4 Sm1 O2 73.03(6)
O6 Sm1 O2 144.49(5)
O1 Sm1 N2 72.68(7)
O3 Sm1 N2 134.55(6)
O5 Sm1 N2 88.71(6)
O4 Sm1 N2 154.01(6)
O6 Sm1 N2 71.66(6)
O2 Sm1 N2 106.85(6)
O1 Sm1 N1 107.57(6)
O3 Sm1 N1 77.88(5)
O5 Sm1 N1 142.33(6)
O4 Sm1 N1 136.83(6)
O6 Sm1 N1 77.30(6)
O2 Sm1 N1 71.48(6)
N2 Sm1 N1 62.33(6)

loop_
_geom_bond_atom_site_label_1
_geom_bond_atom_site_label_2
_geom_bond_distance
_geom_bond_publ_flag
C1 N1 1.326(3) ?
C1 C2 1.399(3) ?
C1 H1 0.9300 ?
C2 C3 1.354(4) ?
C2 H2 0.9300 ?
C3 C4 1.400(3) ?
C3 H3 0.9300 ?
C4 C12 1.403(3) ?
C4 C5 1.439(3) ?
C5 C6 1.332(4) ?
C5 H5 0.9300 ?
C6 C7 1.429(4) ?
C6 H6 0.9300 ?
C7 C8 1.401(4) ?
C7 C11 1.407(3) ?
C8 C9 1.352(5) ?
C8 H8 0.9300 ?
C9 C10 1.390(4) ?
C9 H9 0.9300 ?
C10 N2 1.320(3) ?
C10 H10 0.9300 ?
C11 N2 1.359(3) ?
C11 C12 1.435(3) ?
C12 N1 1.358(3) ?
C13 O1 1.290(3) ?
C13 C14 1.414(3) ?
C13 C18 1.421(3) ?
C14 C15 1.371(4) ?
C14 H14 0.9300 ?
C15 C16 1.379(5) ?
C15 H15 0.9300 ?
C16 C17 1.358(4) ?
C16 H16 0.9300 ?
C17 C18 1.406(3) ?
C17 H17 0.9300 ?
C18 C19 1.426(3) ?
C19 O2 1.228(3) ?
C19 H19 0.9300 ?
C20 O3 1.296(3) ?
C20 C21 1.414(3) ?
C20 C25 1.424(4) ?
C21 C22 1.363(4) ?
C21 H21 0.9300 ?
C22 C23 1.387(5) ?
C22 H22 0.9300 ?
C23 C24 1.348(5) ?
C23 H23 0.9300 ?
C24 C25 1.418(4) ?
C24 H24 0.9300 ?
C25 C26 1.428(4) ?
C26 O4 1.229(3) ?
C26 H26 0.9300 ?
C27 O5 1.298(3) ?
C27 C28 1.415(3) ?
C27 C32 1.421(3) ?
C28 C29 1.371(4) ?
C28 H28 0.9300 ?
C29 C30 1.387(4) ?
C29 H29 0.9300 ?
C30 C31 1.369(4) ?
C30 H30 0.9300 ?
C31 C32 1.406(4) ?
C31 H31 0.9300 ?
C32 C33 1.425(3) ?
C33 O6 1.233(3) ?
C33 H33 0.9300 ?
N1 Sm1 2.6398(18) yes
N2 Sm1 2.602(2) yes
O1 Sm1 2.2906(16) yes
O2 Sm1 2.4977(16) yes
O3 Sm1 2.2925(15) yes
O4 Sm1 2.4714(18) yes
O5 Sm1 2.3025(15) yes
O6 Sm1 2.4888(16) yes

loop_
_geom_hbond_atom_site_label_D
_geom_hbond_atom_site_label_H
_geom_hbond_atom_site_label_A
_geom_hbond_site_symmetry_A
_geom_hbond_distance_DH
_geom_hbond_distance_HA
_geom_hbond_distance_DA
_geom_hbond_angle_DHA
_geom_hbond_publ_flag
C19 H19 O6 4_545 0.93 2.46 3.326(3) 154 yes
